data_2206706
loop_
_publ_author_name
'David J Watkin'
'Andreas F. G. Glawar'
'Raquel Soengas'
'Ken Izumori'
'Mark R. Wormald'
'Raymond A. Dwek'
'George W. J. Fleet'

_publ_section_title
;
 1,2:3,4-Di-<i>O</i>-isopropylidene-\b-<small>D</small>-psicofuranose
;
_journal_coeditor_code HG6223
_journal_issue 9
_journal_name_full 'Acta Crystallographica Section E'
_journal_page_first o2949
_journal_page_last o2951
_journal_paper_doi 10.1107/S1600536805025572
_journal_volume 61
_journal_year 2005
_chemical_formula_iupac 'C12 H20 O6'
_chemical_formula_moiety 'C12 H20 O6'
_chemical_formula_sum 'C12 H20 O6'
_chemical_formula_weight 260.29
_chemical_name_systematic
;
1,2:3,4-Di-O-isopropylidene-\b-D-psicofuranose
;
_space_group_IT_number 20
_symmetry_cell_setting orthorhombic
_symmetry_space_group_name_Hall 'C 2c 2'
_symmetry_space_group_name_H-M 'C 2 2 21'
_atom_sites_solution_hydrogens geom
_atom_sites_solution_primary direct
_cell_angle_alpha 90
_cell_angle_beta 90
_cell_angle_gamma 90
_cell_formula_units_Z 8
_cell_length_a 7.5915(2)
_cell_length_b 20.1407(6)
_cell_length_c 17.5607(6)
_cell_measurement_reflns_used 1674
_cell_measurement_temperature 190
_cell_measurement_theta_max 27
_cell_measurement_theta_min 5
_cell_volume 2685.00(14)
_computing_cell_refinement DENZO/SCALEPACK
_computing_data_collection 'COLLECT. (Nonius, 1997-2001).'
_computing_data_reduction 'DENZO/SCALEPACK (Otwinowski & Minor, 1997)'
_computing_molecular_graphics 'CAMERON (Watkin et al., 1996)'
_computing_publication_material CRYSTALS
_computing_structure_refinement 'CRYSTALS (Betteridge et al., 2003)'
_computing_structure_solution 'SIR92 (Altomare et al., 1994)'
_diffrn_ambient_temperature 190
_diffrn_measured_fraction_theta_full 0.989
_diffrn_measured_fraction_theta_max 0.985
_diffrn_measurement_device_type 'Nonius KappaCCD area-detector'
_diffrn_measurement_method \w
_diffrn_radiation_monochromator graphite
_diffrn_radiation_type 'Mo K\a'
_diffrn_radiation_wavelength 0.71073
_diffrn_reflns_av_R_equivalents 0.030
_diffrn_reflns_limit_h_max 9
_diffrn_reflns_limit_h_min -9
_diffrn_reflns_limit_k_max 25
_diffrn_reflns_limit_k_min -25
_diffrn_reflns_limit_l_max 22
_diffrn_reflns_limit_l_min -22
_diffrn_reflns_number 9365
_diffrn_reflns_theta_full 26.932
_diffrn_reflns_theta_max 27.481
_diffrn_reflns_theta_min 5.342
_diffrn_standards_number 0
_exptl_absorpt_coefficient_mu 0.103
_exptl_absorpt_correction_T_max 0.98
_exptl_absorpt_correction_T_min 0.86
_exptl_absorpt_correction_type multi-scan
_exptl_absorpt_process_details '(DENZO/SCALEPACK; Otwinowski & Minor, 1997)'
_exptl_crystal_colour colourless
_exptl_crystal_density_diffrn 1.288
_exptl_crystal_description prism
_exptl_crystal_F_000 1120
_exptl_crystal_size_max 0.45
_exptl_crystal_size_mid 0.15
_exptl_crystal_size_min 0.15
_refine_diff_density_max 0.18
_refine_diff_density_min -0.17
_refine_ls_extinction_method none
_refine_ls_goodness_of_fit_ref 0.9433
_refine_ls_hydrogen_treatment constr
_refine_ls_matrix_type full
_refine_ls_number_parameters 163
_refine_ls_number_reflns 1721
_refine_ls_number_restraints 0
_refine_ls_R_factor_all 0.0411
_refine_ls_R_factor_gt 0.0411
_refine_ls_shift/su_max 0.000268
_refine_ls_structure_factor_coef Fsqd
_refine_ls_weighting_details 'w = 1/[\s^2^(F^2^) + (0.04P)^2^ + 0.76P] where P=(max(Fo^2^,0) + 2Fc^2^)/3'
_refine_ls_weighting_scheme calc
_refine_ls_wR_factor_all 0.0776
_refine_ls_wR_factor_gt 0.0776
_refine_ls_wR_factor_ref 0.0776
_reflns_number_gt 1721
_reflns_number_total 1721
_reflns_threshold_expression I>-3\s(I)
_cod_data_source_file hg6223.cif
_cod_data_source_block 2
_cod_depositor_comments
;
The following automatic conversions were performed:
'_symmetry_cell_setting' value 'Orthorhombic' changed to 'orthorhombic'
according to '/home/saulius/struct/CIF-dictionaries/cif_core.dic'
dictionary named 'cif_core.dic' version 2.4.1 from 2010-06-29.

Automatic conversion script
Id: cif_fix_enum 1527 2010-12-29 10:47:43Z saulius 

The following automatic conversions were performed:

'_symmetry_cell_setting' value 'Orthorhombic' changed to
'orthorhombic' according to
/home/saulius/struct/CIF-dictionaries/cif_core.dic dictionary named
'cif_core.dic' version 2.4.1 from 2010-06-29.

Automatic conversion script
Id: cif_fix_values 1715 2011-07-08 13:25:40Z adriana 
;
_cod_original_sg_symbol_H-M 'C 2 2 21 '
_cod_database_code 2206706
_cod_database_fobs_code 2206706

loop_
_symmetry_equiv_pos_as_xyz
x,y,z
x+1/2,y+1/2,z
x,-y,-z
x+1/2,-y+1/2,-z
-x,y,-z+1/2
-x+1/2,y+1/2,-z+1/2
-x,-y,z+1/2
-x+1/2,-y+1/2,z+1/2

loop_
_atom_site_label
_atom_site_fract_x
_atom_site_fract_y
_atom_site_fract_z
_atom_site_U_iso_or_equiv
_atom_site_adp_type
_atom_site_occupancy
_atom_site_type_symbol
C1 0.9879(2) 0.86900(8) 0.45535(9) 0.0289 Uani 1.0000 C
C2 0.8171(2) 0.89925(9) 0.48595(11) 0.0326 Uani 1.0000 C
C3 0.6934(2) 0.84018(8) 0.49965(10) 0.0306 Uani 1.0000 C
C4 0.7929(2) 0.78036(8) 0.47003(10) 0.0275 Uani 1.0000 C
O5 0.97603(15) 0.79999(5) 0.47083(6) 0.0275 Uani 1.0000 O
C6 0.7334(2) 0.75971(9) 0.39077(10) 0.0337 Uani 1.0000 C
O7 0.8303(2) 0.70508(7) 0.36253(8) 0.0469 Uani 1.0000 O
O8 0.68145(18) 0.83598(6) 0.58096(7) 0.0376 Uani 1.0000 O
C9 0.7244(3) 0.89956(10) 0.61173(12) 0.0420 Uani 1.0000 C
O10 0.84906(18) 0.92652(7) 0.55968(8) 0.0444 Uani 1.0000 O
C11 0.5620(3) 0.94323(12) 0.61528(16) 0.0624 Uani 1.0000 C
C12 0.8129(5) 0.88883(13) 0.68779(13) 0.0715 Uani 1.0000 C
O13 1.00256(16) 0.88126(6) 0.37606(7) 0.0345 Uani 1.0000 O
C14 1.1874(2) 0.88150(11) 0.35570(11) 0.0394 Uani 1.0000 C
O15 1.28119(17) 0.88358(7) 0.42634(8) 0.0435 Uani 1.0000 O
C16 1.1595(2) 0.89624(9) 0.48621(11) 0.0339 Uani 1.0000 C
C17 1.2359(3) 0.81797(12) 0.31560(12) 0.0549 Uani 1.0000 C
C18 1.2212(3) 0.94316(13) 0.30907(15) 0.0683 Uani 1.0000 C
H21 0.7694 0.9328 0.4502 0.0469 Uiso 1.0000 H
H31 0.5761 0.8468 0.4764 0.0423 Uiso 1.0000 H
H41 0.7800 0.7421 0.5053 0.0377 Uiso 1.0000 H
H61 0.6070 0.7465 0.3941 0.0480 Uiso 1.0000 H
H62 0.7479 0.7987 0.3569 0.0483 Uiso 1.0000 H
H111 0.5982 0.9867 0.6347 0.1113 Uiso 1.0000 H
H112 0.5147 0.9473 0.5645 0.1113 Uiso 1.0000 H
H113 0.4766 0.9217 0.6485 0.1119 Uiso 1.0000 H
H121 0.8409 0.9325 0.7088 0.1258 Uiso 1.0000 H
H122 0.7326 0.8657 0.7212 0.1269 Uiso 1.0000 H
H123 0.9185 0.8621 0.6796 0.1264 Uiso 1.0000 H
H161 1.1489 0.9442 0.4944 0.0481 Uiso 1.0000 H
H162 1.1984 0.8720 0.5333 0.0472 Uiso 1.0000 H
H171 1.3606 0.8208 0.3027 0.0983 Uiso 1.0000 H
H172 1.1677 0.8152 0.2679 0.0984 Uiso 1.0000 H
H173 1.2098 0.7803 0.3489 0.0988 Uiso 1.0000 H
H181 1.3447 0.9462 0.2985 0.1209 Uiso 1.0000 H
H182 1.1572 0.9398 0.2621 0.1211 Uiso 1.0000 H
H183 1.1845 0.9819 0.3380 0.1212 Uiso 1.0000 H
H1 0.9352 0.7080 0.3775 0.0833 Uiso 1.0000 H

loop_
_atom_site_aniso_label
_atom_site_aniso_U_11
_atom_site_aniso_U_22
_atom_site_aniso_U_33
_atom_site_aniso_U_12
_atom_site_aniso_U_13
_atom_site_aniso_U_23
C1 0.0298(8) 0.0252(8) 0.0317(9) -0.0004(7) -0.0024(7) 0.0033(7)
C2 0.0307(9) 0.0282(9) 0.0390(10) 0.0043(8) -0.0006(8) 0.0047(8)
C3 0.0288(8) 0.0322(9) 0.0307(8) 0.0018(8) -0.0027(8) -0.0006(7)
C4 0.0269(8) 0.0287(8) 0.0270(8) -0.0032(7) -0.0016(7) 0.0003(7)
O5 0.0266(6) 0.0228(5) 0.0331(6) 0.0004(5) -0.0027(5) 0.0015(5)
C6 0.0309(9) 0.0389(10) 0.0314(9) -0.0032(8) -0.0027(7) -0.0031(8)
O7 0.0438(8) 0.0537(8) 0.0432(8) 0.0008(7) -0.0022(7) -0.0204(6)
O8 0.0509(8) 0.0301(6) 0.0317(6) -0.0030(6) 0.0066(6) -0.0054(5)
C9 0.0460(11) 0.0347(10) 0.0453(11) -0.0019(9) 0.0049(9) -0.0112(9)
O10 0.0441(8) 0.0368(7) 0.0524(8) -0.0069(6) 0.0084(7) -0.0168(6)
C11 0.0559(14) 0.0432(12) 0.0881(19) 0.0039(11) 0.0269(13) -0.0142(12)
C12 0.099(2) 0.0689(15) 0.0468(13) 0.0017(18) -0.0115(15) -0.0215(12)
O13 0.0267(6) 0.0445(7) 0.0323(6) -0.0030(7) -0.0031(5) 0.0103(5)
C14 0.0252(9) 0.0569(12) 0.0360(10) -0.0085(9) -0.0049(8) 0.0145(9)
O15 0.0268(6) 0.0635(9) 0.0400(7) -0.0028(6) -0.0055(6) 0.0040(7)
C16 0.0345(9) 0.0272(9) 0.0399(11) -0.0008(8) -0.0039(8) -0.0005(8)
C17 0.0400(11) 0.0813(16) 0.0433(12) 0.0001(12) 0.0055(9) -0.0016(11)
C18 0.0451(13) 0.0847(18) 0.0752(17) -0.0270(13) -0.0131(12) 0.0452(15)

loop_
_atom_type_symbol
_atom_type_scat_dispersion_real
_atom_type_scat_dispersion_imag
_atom_type_scat_source
C 0.0033 0.0016 'International Tables Vol C 4.2.6.8 and 6.1.1.4'
H 0.0000 0.0000 'International Tables Vol C 4.2.6.8 and 6.1.1.4'
O 0.0106 0.0060 'International Tables Vol C 4.2.6.8 and 6.1.1.4'

loop_
_geom_angle_atom_site_label_1
_geom_angle_atom_site_label_2
_geom_angle_atom_site_label_3
_geom_angle
_geom_angle_publ_flag
C2 C1 O5 105.60(14) no
C2 C1 O13 110.00(14) no
O5 C1 O13 111.31(13) no
C2 C1 C16 117.33(13) no
O5 C1 C16 109.94(15) no
O13 C1 C16 102.76(14) no
C1 C2 C3 105.37(14) no
C1 C2 O10 109.14(15) no
C3 C2 O10 105.08(14) no
C1 C2 H21 111.1 no
C3 C2 H21 113.8 no
O10 C2 H21 111.9 no
C2 C3 C4 104.93(14) no
C2 C3 O8 103.91(14) no
C4 C3 O8 109.08(14) no
C2 C3 H31 112.4 no
C4 C3 H31 114.6 no
O8 C3 H31 111.2 no
C3 C4 O5 105.01(13) no
C3 C4 C6 112.58(15) no
O5 C4 C6 111.65(14) no
C3 C4 H41 110.7 no
O5 C4 H41 107.5 no
C6 C4 H41 109.2 no
C4 O5 C1 109.09(13) no
C4 C6 O7 112.30(15) no
C4 C6 H61 107.7 no
O7 C6 H61 108.3 no
C4 C6 H62 107.4 no
O7 C6 H62 110.4 no
H61 C6 H62 110.6 no
C6 O7 H1 109.2 no
C3 O8 C9 108.05(14) no
O8 C9 O10 104.52(15) no
O8 C9 C11 110.51(17) no
O10 C9 C11 110.24(17) no
O8 C9 C12 107.93(17) no
O10 C9 C12 109.1(2) no
C11 C9 C12 114.1(2) no
C2 O10 C9 108.83(14) no
C9 C11 H111 107.8 no
C9 C11 H112 108.3 no
H111 C11 H112 110.5 no
C9 C11 H113 108.0 no
H111 C11 H113 112.1 no
H112 C11 H113 110.1 no
C9 C12 H121 107.6 no
C9 C12 H122 109.0 no
H121 C12 H122 109.9 no
C9 C12 H123 108.3 no
H121 C12 H123 111.9 no
H122 C12 H123 110.0 no
C1 O13 C14 108.60(14) no
O13 C14 O15 105.56(15) no
O13 C14 C17 110.45(17) no
O15 C14 C17 107.98(17) no
O13 C14 C18 107.55(17) no
O15 C14 C18 111.19(18) no
C17 C14 C18 113.81(19) no
C14 O15 C16 108.83(13) no
C1 C16 O15 103.25(14) no
C1 C16 H161 109.8 no
O15 C16 H161 109.8 no
C1 C16 H162 111.8 no
O15 C16 H162 109.3 no
H161 C16 H162 112.5 no
C14 C17 H171 107.2 no
C14 C17 H172 108.5 no
H171 C17 H172 108.4 no
C14 C17 H173 109.3 no
H171 C17 H173 112.4 no
H172 C17 H173 111.0 no
C14 C18 H181 108.9 no
C14 C18 H182 108.8 no
H181 C18 H182 109.5 no
C14 C18 H183 109.2 no
H181 C18 H183 109.2 no
H182 C18 H183 111.1 no

loop_
_geom_bond_atom_site_label_1
_geom_bond_atom_site_label_2
_geom_bond_distance
_geom_bond_publ_flag
C1 C2 1.530(2) no
C1 O5 1.419(2) no
C1 O13 1.418(2) no
C1 C16 1.514(2) no
C2 C3 1.535(2) no
C2 O10 1.427(2) no
C2 H21 0.991 no
C3 C4 1.514(2) no
C3 O8 1.433(2) no
C3 H31 0.989 no
C4 O5 1.446(2) no
C4 C6 1.521(2) no
C4 H41 0.993 no
C6 O7 1.413(2) no
C6 H61 0.997 no
C6 H62 0.992 no
O7 H1 0.841 no
O8 C9 1.428(2) no
C9 O10 1.424(2) no
C9 C11 1.516(3) no
C9 C12 1.511(3) no
C11 H111 0.980 no
C11 H112 0.965 no
C11 H113 0.973 no
C12 H121 0.977 no
C12 H122 0.966 no
C12 H123 0.977 no
O13 C14 1.448(2) no
C14 O15 1.431(2) no
C14 C17 1.506(3) no
C14 C18 1.510(3) no
O15 C16 1.423(2) no
C16 H161 0.979 no
C16 H162 1.005 no
C17 H171 0.975 no
C17 H172 0.986 no
C17 H173 0.978 no
C18 H181 0.958 no
C18 H182 0.960 no
C18 H183 0.973 no

loop_
_geom_hbond_atom_site_label_D
_geom_hbond_atom_site_label_H
_geom_hbond_atom_site_label_A
_geom_hbond_site_symmetry_A
_geom_hbond_distance_DH
_geom_hbond_distance_HA
_geom_hbond_distance_DA
_geom_hbond_angle_DHA
_geom_hbond_publ_flag
O7 H1 O8 4_566 0.84 2.19 2.962(2) 152 yes

loop_
_cod_related_entry_id
_cod_related_entry_database
_cod_related_entry_code
1 ChemSpider 9293927
